data_4319575
loop_
_publ_author_name
'Alexander J. Norquist'
'Kevin R. Heier'
'P. Shiv Halasyamani'
'Charlotte L. Stern'
'Kenneth R. Poeppelmeier'

_publ_section_title
;
 Polar Compounds Constructed with the [Cr2O7]2- Anion
;
_journal_name_full 'Inorganic Chemistry'
_journal_page_first 2015
_journal_page_last 2019
_journal_paper_doi 10.1021/ic000953y
_journal_volume 40
_journal_year 2001
_chemical_formula_moiety 'C20 H20 Cd Cr2 N4 O7 '
_chemical_formula_sum 'C20 H20 Cd Cr2 N4 O7'
_chemical_formula_weight 644.80
_space_group_IT_number 15
_symmetry_cell_setting monoclinic
_symmetry_Int_Tables_number 15
_symmetry_space_group_name_Hall '-C 2yc'
_symmetry_space_group_name_H-M 'C 1 2/c 1'
_cell_angle_alpha 90
_cell_angle_beta 110.023(1)
_cell_angle_gamma 90
_cell_formula_units_Z 4
_cell_length_a 14.8034(9)
_cell_length_b 11.1847(7)
_cell_length_c 15.788(1)
_cell_measurement_reflns_used 0
_cell_measurement_temperature 153.2
_cell_measurement_theta_max 0.0
_cell_measurement_theta_min 0.0
_cell_volume 2456.0(3)
_computing_cell_refinement 'MSC/AFC Diffractometer Control'
_computing_data_collection 'MSC/AFC Diffractometer Control'
_computing_data_reduction 'teXsan for Windows (MSC, 1997)'
_computing_publication_material 'teXsan for Windows (MSC, 1997)'
_computing_structure_refinement 'teXsan for Windows (MSC, 1997)'
_computing_structure_solution
;
SHELX97 (Sheldrick, 1997)
;
_diffrn_ambient_temperature 153.2
_diffrn_measurement_device 'Rigaku CCD'
_diffrn_measurement_method \w-2\q
_diffrn_orient_matrix_UB_11 0.00000
_diffrn_orient_matrix_UB_12 0.00000
_diffrn_orient_matrix_UB_13 0.00000
_diffrn_orient_matrix_UB_21 0.00000
_diffrn_orient_matrix_UB_22 0.00000
_diffrn_orient_matrix_UB_23 0.00000
_diffrn_orient_matrix_UB_31 0.00000
_diffrn_orient_matrix_UB_32 0.00000
_diffrn_orient_matrix_UB_33 0.00000
_diffrn_radiation_detector 'scintillation counter'
_diffrn_radiation_monochromator graphite
_diffrn_radiation_source 'Rigaku rotating anode'
_diffrn_radiation_type 'Mo K\a'
_diffrn_radiation_wavelength 0.7107
_diffrn_reflns_av_R_equivalents 0.03036
_diffrn_reflns_av_sigmaI/netI 0.044
_diffrn_reflns_limit_h_max 19
_diffrn_reflns_limit_h_min -18
_diffrn_reflns_limit_k_max 14
_diffrn_reflns_limit_k_min -14
_diffrn_reflns_limit_l_max 20
_diffrn_reflns_limit_l_min -19
_diffrn_reflns_number 11338
_diffrn_reflns_reduction_process 'Lp corrections applied'
_diffrn_reflns_theta_max 28.26
_diffrn_reflns_theta_min 1.38
_diffrn_standards_decay_% 0.00
_diffrn_standards_interval_count 0
_diffrn_standards_number 0
_exptl_absorpt_coefficient_mu 1.775
_exptl_absorpt_correction_type none
_exptl_crystal_colour yellow
_exptl_crystal_density_diffrn 1.744
_exptl_crystal_density_meas ?
_exptl_crystal_description plate
_exptl_crystal_F_000 1280.00
_exptl_crystal_size_max 0.18
_exptl_crystal_size_mid 0.18
_exptl_crystal_size_min 0.05
_refine_diff_density_max 0.90
_refine_diff_density_min -0.85
_refine_ls_extinction_method none
_refine_ls_goodness_of_fit_all 1.856
_refine_ls_goodness_of_fit_ref 1.860
_refine_ls_hydrogen_treatment noref
_refine_ls_matrix_type full
_refine_ls_number_constraints 0
_refine_ls_number_parameters 178
_refine_ls_number_reflns 2142
_refine_ls_number_restraints 0
_refine_ls_R_factor_all 0.0319
_refine_ls_R_factor_gt 0.0320
_refine_ls_shift/su_max 0.0000
_refine_ls_shift/su_mean 0.0003
_refine_ls_structure_factor_coef F
_refine_ls_weighting_details 'w = 1/[\s^2^(Fo)]'
_refine_ls_weighting_scheme sigma
_refine_ls_wR_factor_all 0.0290
_refine_ls_wR_factor_ref 0.0290
_reflns_number_gt 2142
_reflns_number_total 3104
_reflns_threshold_expression I>3.00\s(I)
_cod_data_source_file ic000953y_3.cif
_cod_data_source_block '_s69i-Cd(py)4Cr2O7'
_cod_depositor_comments
;
The following automatic conversions were performed:

'_exptl_crystal_density_meas' value 'not measured' was changed to '?'
- the value is perceived as not measured.

Automatic conversion script
Id: cif_fix_values 3008 2015-01-20 13:52:24Z robertas 
;
_cod_original_cell_volume 2456.0(2)
_cod_original_sg_symbol_H-M 'C 2/c '
_cod_original_formula_sum 'C20 H20 Cd Cr2 N4 O7 '
_cod_database_code 4319575

loop_
_symmetry_equiv_pos_as_xyz
'   +x,   +y,   +z'
'   -x,   +y,1/2-z'
'   -x,   -y,   -z'
'   +x,   -y,1/2+z'
'1/2+x,1/2+y,   +z'
1/2-x,1/2+y,1/2-z
'1/2-x,1/2-y,   -z'
1/2+x,1/2-y,1/2+z

loop_
_atom_site_label
_atom_site_fract_x
_atom_site_fract_y
_atom_site_fract_z
_atom_site_U_iso_or_equiv
_atom_site_occupancy
_atom_site_refinement_flags
_atom_site_adp_type
_atom_site_calc_flag
_atom_site_calc_attached_atom
Cd(1) 0.2500 0.7500 0.5000 0.03932(7) 0.500 S Uani d ?
Cr(1) 0.07481(3) 0.47895(4) 0.44529(3) 0.0456(1) 1.000 . Uani d ?
O(1) 0.1518(1) 0.5857(2) 0.4722(1) 0.0596(6) 1.000 . Uani d ?
O(2) 0.0283(3) 0.4553(3) 0.5319(3) 0.059(1) 0.500 S Uani d ?
O(3) 0.0363(7) 0.461(1) 0.3480(8) 0.155(5) 0.500 S Uani d ?
O(4) 0.1495(3) 0.3575(4) 0.4580(4) 0.071(2) 0.500 S Uani d ?
O(5) 0.0001(6) 0.489(1) 0.3420(8) 0.095(2) 0.500 S Uani d ?
O(6) 0.0984(4) 0.3615(4) 0.4847(5) 0.114(2) 0.500 S Uani d ?
N(1) 0.2597(1) 0.7340(2) 0.3548(1) 0.0403(6) 1.000 . Uani d ?
N(2) 0.1176(1) 0.8766(2) 0.4394(1) 0.0415(7) 1.000 . Uani d ?
C(1) 0.3204(2) 0.8037(2) 0.3302(2) 0.0453(8) 1.000 . Uani d ?
C(2) 0.3272(2) 0.8024(2) 0.2453(2) 0.0521(9) 1.000 . Uani d ?
C(3) 0.2695(2) 0.7258(2) 0.1820(2) 0.056(1) 1.000 . Uani d ?
C(4) 0.2064(2) 0.6527(3) 0.2061(2) 0.0565(9) 1.000 . Uani d ?
C(5) 0.2036(2) 0.6601(2) 0.2918(2) 0.0500(9) 1.000 . Uani d ?
C(6) 0.1267(2) 0.9938(3) 0.4510(2) 0.057(1) 1.000 . Uani d ?
C(7) 0.0534(2) 1.0728(3) 0.4127(2) 0.066(1) 1.000 . Uani d ?
C(8) -0.0339(2) 1.0307(3) 0.3593(2) 0.063(1) 1.000 . Uani d ?
C(9) -0.0451(2) 0.9106(3) 0.3462(2) 0.071(1) 1.000 . Uani d ?
C(10) 0.0313(2) 0.8363(2) 0.3869(2) 0.0579(9) 1.000 . Uani d ?
H(1) 0.3622 0.8603 0.3762 0.055 1.000 . Uiso c ?
H(2) 0.3718 0.8552 0.2294 0.063 1.000 . Uiso c ?
H(3) 0.2704 0.7216 0.1194 0.064 1.000 . Uiso c ?
H(4) 0.1642 0.5983 0.1626 0.067 1.000 . Uiso c ?
H(5) 0.1594 0.6076 0.3082 0.058 1.000 . Uiso c ?
H(6) 0.1886 1.0240 0.4885 0.068 1.000 . Uiso c ?
H(7) 0.0644 1.1589 0.4222 0.076 1.000 . Uiso c ?
H(8) -0.0850 1.0879 0.3320 0.074 1.000 . Uiso c ?
H(9) -0.1064 0.8789 0.3066 0.082 1.000 . Uiso c ?
H(10) 0.0226 0.7486 0.3773 0.066 1.000 . Uiso c ?

loop_
_atom_site_aniso_label
_atom_site_aniso_U_11
_atom_site_aniso_U_22
_atom_site_aniso_U_33
_atom_site_aniso_U_12
_atom_site_aniso_U_13
_atom_site_aniso_U_23
Cd(1) 0.0294(1) 0.0335(1) 0.0597(2) -0.0031(1) 0.0214(1) -0.0014(1)
Cr(1) 0.0419(2) 0.0531(3) 0.0484(3) -0.0208(2) 0.0239(2) -0.0172(2)
O(1) 0.047(1) 0.043(1) 0.096(2) -0.0204(9) 0.035(1) -0.013(1)
O(2) 0.051(2) 0.074(3) 0.070(3) 0.009(2) 0.046(2) 0.017(2)
O(3) 0.086(7) 0.30(2) 0.048(5) 0.011(7) -0.018(5) -0.080(7)
O(4) 0.067(3) 0.046(3) 0.123(4) -0.008(2) 0.063(3) -0.021(3)
O(5) 0.071(6) 0.109(5) 0.064(4) 0.017(4) -0.031(4) -0.023(3)
O(6) 0.081(4) 0.027(3) 0.211(7) 0.010(3) 0.019(4) 0.015(3)
N(1) 0.034(1) 0.031(1) 0.060(1) 0.0014(9) 0.023(1) -0.000(1)
N(2) 0.035(1) 0.035(1) 0.061(1) 0.0002(9) 0.025(1) -0.003(1)
C(1) 0.043(2) 0.035(1) 0.063(2) -0.002(1) 0.026(1) -0.003(1)
C(2) 0.053(2) 0.041(2) 0.073(2) 0.004(1) 0.036(2) 0.009(2)
C(3) 0.064(2) 0.050(2) 0.061(2) 0.010(1) 0.029(2) 0.002(1)
C(4) 0.060(2) 0.048(2) 0.060(2) -0.006(1) 0.019(2) -0.008(2)
C(5) 0.046(2) 0.042(2) 0.066(2) -0.005(1) 0.024(1) 0.001(1)
C(6) 0.045(2) 0.042(2) 0.088(2) -0.008(1) 0.026(2) -0.008(2)
C(7) 0.062(2) 0.042(2) 0.110(3) -0.006(2) 0.049(2) -0.016(2)
C(8) 0.056(2) 0.050(2) 0.088(2) 0.018(2) 0.030(2) 0.010(2)
C(9) 0.042(2) 0.053(2) 0.102(3) 0.008(1) 0.002(2) -0.006(2)
C(10) 0.045(2) 0.036(2) 0.085(2) 0.002(1) 0.014(2) -0.009(2)

loop_
_atom_type_symbol
_atom_type_oxidation_number
_atom_type_number_in_cell
_atom_type_scat_dispersion_real
_atom_type_scat_dispersion_imag
_atom_type_scat_source
C 0 80 0.002 0.002
;International Tables for Crystallography
(1992, Vol. C, Table 6.1.1.2)
;
H 0 80 0.000 0.000
;International Tables for Crystallography
(1992, Vol. C, Table 6.1.1.2)
;
N 0 16 0.004 0.003
;International Tables for Crystallography
(1992, Vol. C, Table 6.1.1.2)
;
O 0 28 0.008 0.006
;International Tables for Crystallography
(1992, Vol. C, Table 6.1.1.2)
;
Cr 0 8 0.284 0.624
;International Tables for Crystallography
(1992, Vol. C, Tables 4.2.6.8 and 6.1.1.1)
;
Cd 0 4 -1.005 1.202
;International Tables for Crystallography
(1992, Vol. C, Tables 4.2.6.8 and 6.1.1.1)
;

loop_
_geom_angle_atom_site_label_1
_geom_angle_atom_site_label_2
_geom_angle_atom_site_label_3
_geom_angle
_geom_angle_site_symmetry_1
_geom_angle_site_symmetry_2
_geom_angle_site_symmetry_3
_geom_angle_publ_flag
O1 CD1 O1 180.00 . . . ?
O1 CD1 N1 89.94(9) . . . ?
O1 CD1 N1 90.06(9) . . . ?
O1 CD1 N2 91.09(9) . . . ?
O1 CD1 N2 88.91(9) . . . ?
O1 CD1 N1 90.06(9) 7_566 7_566 7_566 ?
O1 CD1 N1 89.94(9) 7_566 7_566 7_566 ?
O1 CD1 N2 88.91(9) 7_566 7_566 7_566 ?
O1 CD1 N2 91.09(9) 7_566 7_566 7_566 ?
N1 CD1 N1 180.0000(1) . . . ?
N1 CD1 N2 88.25(9) . . . ?
N1 CD1 N2 91.75(9) . . . ?
N1 CD1 N2 91.75(9) 7_566 7_566 7_566 ?
N1 CD1 N2 88.25(9) 7_566 7_566 7_566 ?
N2 CD1 N2 180.00 . . . ?
O1 CR1 O2 109.8(2) . . . ?
O1 CR1 O2 102.3(2) . . . ?
O1 CR1 O3 111.6(9) . . . ?
O1 CR1 O4 100.8(2) . . . ?
O1 CR1 O5 112.9(6) . . . ?
O1 CR1 O6 121.2(3) . . . ?
O2 CR1 O2 48.0(3) . . . ?
O2 CR1 O3 133.4(8) . . . ?
O2 CR1 O4 101.5(3) . . . ?
O2 CR1 O5 118.6(6) . . . ?
O2 CR1 O6 68.1(4) . . . ?
O2 CR1 O3 102.2(6) 3_566 3_566 3_566 ?
O2 CR1 O4 146.9(3) 3_566 3_566 3_566 ?
O2 CR1 O5 81.0(5) 3_566 3_566 3_566 ?
O2 CR1 O6 111.9(4) 3_566 3_566 3_566 ?
O3 CR1 O4 91.0(7) . . . ?
O3 CR1 O5 21.5(9) . . . ?
O3 CR1 O6 106.2(9) . . . ?
O4 CR1 O5 111.2(5) . . . ?
O4 CR1 O6 34.9(4) . . . ?
O5 CR1 O6 118.4(6) . . . ?
CD1 O1 CR1 174.1(2) . . . ?

loop_
_geom_bond_atom_site_label_1
_geom_bond_atom_site_label_2
_geom_bond_distance
_geom_bond_site_symmetry_1
_geom_bond_site_symmetry_2
_geom_bond_publ_flag
CD1 O1 2.290(2) . . ?
CD1 O1 2.290(2) . . ?
CD1 N1 2.353(3) . . ?
CD1 N1 2.353(3) . . ?
CD1 N2 2.341(3) . . ?
CD1 N2 2.341(3) . . ?
CR1 O1 1.604(2) . . ?
CR1 O2 1.748(4) . . ?
CR1 O2 1.838(5) . . ?
CR1 O3 1.46(2) . . ?
CR1 O4 1.720(6) . . ?
CR1 O5 1.63(1) . . ?
CR1 O6 1.444(6) . . ?
